data_1527726
loop_
_publ_author_name
'Lenhard, W.'
'Huerter, H.U.'
'Schaefer, H.'
'Krebs, B.'

_publ_section_title
;
 Ein Beitrag zu den Koordinationsverhaeltnissen in den gasfoermigen M Al2
 Cl8-Komplexen. Das Spektrum Von Co Al2 CLn I8-n und die Kristallstruktur
 von Pd Al2 Cl8
;
_journal_name_full 'Zeitschrift fuer Anorganische und Allgemeine Chemie'
_journal_page_first 19
_journal_page_last 26
_journal_volume 482
_journal_year 1981
_chemical_formula_sum 'Al2 Cl8 Pd'
_chemical_name_systematic 'Pd Al2 Cl8'
_space_group_IT_number 14
_symmetry_space_group_name_Hall '-P 2ybc'
_symmetry_space_group_name_H-M 'P 1 21/c 1'
_cell_angle_alpha 90
_cell_angle_beta 96.4
_cell_angle_gamma 90
_cell_formula_units_Z 2
_cell_length_a 6.583
_cell_length_b 7.342
_cell_length_c 13.033
_cell_volume 625.990
_citation_journal_id_ASTM ZAACAB
_cod_data_source_file Lenhard_ZAACAB_1981_1559.cif
_cod_data_source_block Al2Cl8Pd1
_cod_original_cell_volume 625.9903
_cod_original_formula_sum 'Al2 Cl8 Pd1'
_cod_database_code 1527726

loop_
_symmetry_equiv_pos_as_xyz
x,y,z
-x,y+1/2,-z+1/2
-x,-y,-z
x,-y-1/2,z-1/2

loop_
_atom_site_label
_atom_site_type_symbol
_atom_site_fract_x
_atom_site_fract_y
_atom_site_fract_z
_atom_site_occupancy
_atom_site_U_iso_or_equiv
Cl3 Cl-1 0.25082 -0.4786 0.20151 1 0.0
Cl1 Cl-1 0.13999 -0.27216 -0.04695 1 0.0
Cl2 Cl-1 0.22998 -0.00938 0.14787 1 0.0
Cl4 Cl-1 0.64309 -0.28504 0.07681 1 0.0
Pd1 Pd+2 0 0 0 1 0.0
Al1 Al+3 0.33665 -0.28024 0.10203 1 0.0
